data_4327347
loop_
_publ_author_name
'Albert Figuerola'
'Joan Ribas'
'David Casanova'
'Miguel Maestro'
'Santiago Alvarez'
'Carmen Diaz'

_publ_section_title
;
 Magnetism of Cyano-Bridged Ln3+-M3+ Complexes. Part II: One-Dimensional
 Complexes (Ln3+ = Eu, Tb, Dy, Ho, Er, Tm; M3+ = Fe or Co) with bpy as
 Blocking Ligand
;
_journal_name_full 'Inorganic Chemistry'
_journal_page_first 6949
_journal_page_last 6958
_journal_paper_doi 10.1021/ic050650+
_journal_volume 44
_journal_year 2005
_chemical_formula_moiety 'C32 H30 Co2 Tb2 N16 O12, 4 (H2 O), 3 (C10 H8 N2)'
_chemical_formula_sum 'C62 H72 Co2 N22 O16 Tb2'
_chemical_formula_weight 1817.12
_chemical_name_systematic
; 
 ? 
;
_space_group_IT_number 2
_symmetry_cell_setting triclinic
_symmetry_space_group_name_Hall '-P 1'
_symmetry_space_group_name_H-M 'P -1'
_atom_sites_solution_hydrogens geom
_atom_sites_solution_primary direct
_atom_sites_solution_secondary difmap
_audit_creation_method SHELXL-97
_cell_angle_alpha 83.262(2)
_cell_angle_beta 84.258(2)
_cell_angle_gamma 64.088(2)
_cell_formula_units_Z 1
_cell_length_a 9.7128(11)
_cell_length_b 10.5886(12)
_cell_length_c 20.017(2)
_cell_measurement_temperature 298(2)
_cell_volume 1836.2(3)
_computing_cell_refinement 'Bruker SAINT'
_computing_data_collection 'Bruker SMART'
_computing_data_reduction 'Bruker SHELXTL'
_computing_molecular_graphics 'Bruker SHELXTL'
_computing_publication_material 'Bruker SHELXTL'
_computing_structure_refinement 'SHELXL-97 (Sheldrick, 1997)'
_computing_structure_solution 'SHELXS-97 (Sheldrick, 1990)'
_diffrn_ambient_temperature 298(2)
_diffrn_measured_fraction_theta_full 0.909
_diffrn_measured_fraction_theta_max 0.909
_diffrn_measurement_device_type 'CCD area detector'
_diffrn_measurement_method 'phi and omega scans'
_diffrn_radiation_monochromator graphite
_diffrn_radiation_source 'fine-focus sealed tube'
_diffrn_radiation_type MoK\a
_diffrn_radiation_wavelength 0.71073
_diffrn_reflns_av_R_equivalents 0.0171
_diffrn_reflns_av_sigmaI/netI 0.0309
_diffrn_reflns_limit_h_max 12
_diffrn_reflns_limit_h_min -12
_diffrn_reflns_limit_k_max 6
_diffrn_reflns_limit_k_min -14
_diffrn_reflns_limit_l_max 26
_diffrn_reflns_limit_l_min -24
_diffrn_reflns_number 11587
_diffrn_reflns_theta_full 28.27
_diffrn_reflns_theta_max 28.27
_diffrn_reflns_theta_min 2.05
_exptl_absorpt_coefficient_mu 2.425
_exptl_absorpt_correction_T_max 0.5823
_exptl_absorpt_correction_T_min 0.3768
_exptl_absorpt_correction_type Semi-empirical
_exptl_absorpt_process_details SADABS
_exptl_crystal_colour Colourless
_exptl_crystal_density_diffrn 1.643
_exptl_crystal_description Block
_exptl_crystal_F_000 910
_exptl_crystal_size_max 0.50
_exptl_crystal_size_mid 0.25
_exptl_crystal_size_min 0.25
_refine_diff_density_max 1.646
_refine_diff_density_min -1.842
_refine_diff_density_rms 0.112
_refine_ls_extinction_method none
_refine_ls_goodness_of_fit_ref 1.091
_refine_ls_hydrogen_treatment mixed
_refine_ls_matrix_type full
_refine_ls_number_parameters 491
_refine_ls_number_reflns 8265
_refine_ls_number_restraints 0
_refine_ls_restrained_S_all 1.091
_refine_ls_R_factor_all 0.0301
_refine_ls_R_factor_gt 0.0281
_refine_ls_shift/su_max 0.002
_refine_ls_shift/su_mean 0.000
_refine_ls_structure_factor_coef Fsqd
_refine_ls_weighting_details 'calc w=1/[\s^2^(Fo^2^)+(0.0619P)^2^+0.5745P] where P=(Fo^2^+2Fc^2^)/3'
_refine_ls_weighting_scheme calc
_refine_ls_wR_factor_gt 0.0897
_refine_ls_wR_factor_ref 0.0907
_reflns_number_gt 7745
_reflns_number_total 8265
_reflns_threshold_expression >2sigma(I)
_cod_data_source_file ic0506502Bsi20050427_121801_08.cif
_cod_data_source_block complex9
_cod_original_cell_volume 1836.1(4)
_cod_database_code 4327347

loop_
_symmetry_equiv_pos_as_xyz
'x, y, z'
'-x, -y, -z'

loop_
_atom_site_label
_atom_site_type_symbol
_atom_site_fract_x
_atom_site_fract_y
_atom_site_fract_z
_atom_site_U_iso_or_equiv
_atom_site_adp_type
_atom_site_occupancy
_atom_site_symmetry_multiplicity
_atom_site_calc_flag
_atom_site_refinement_flags
_atom_site_disorder_assembly
_atom_site_disorder_group
Tb1 Tb 0.787561(13) 0.591727(12) 0.744178(6) 0.02060(6) Uani 1 1 d . . .
Co1 Co 1.23371(4) 0.04543(4) 0.72585(2) 0.02325(9) Uani 1 1 d . . .
O1 O 0.8201(3) 0.7901(3) 0.68458(13) 0.0395(6) Uani 1 1 d . . .
H1A H 0.8640 0.8410 0.6923 0.047 Uiso 1 1 d R . .
H1B H 0.7599 0.8310 0.6530 0.047 Uiso 1 1 d R . .
O2 O 0.7878(3) 0.5790(2) 0.62564(12) 0.0343(5) Uani 1 1 d . . .
H2A H 0.7325 0.6569 0.6013 0.041 Uiso 1 1 d R . .
H2B H 0.7586 0.5243 0.6143 0.041 Uiso 1 1 d R . .
O3 O 0.6434(2) 0.4649(2) 0.73169(12) 0.0300(5) Uani 1 1 d . . .
H3A H 0.5885 0.4998 0.6987 0.036 Uiso 1 1 d R . .
H3B H 0.6800 0.3751 0.7329 0.036 Uiso 1 1 d R . .
O4 O 0.7663(3) 0.4831(3) 0.85145(13) 0.0439(6) Uani 1 1 d . . .
H4A H 0.7691 0.4132 0.8566 0.053 Uiso 1 1 d R . .
H4B H 0.7860 0.5064 0.8881 0.053 Uiso 1 1 d R . .
N1 N 0.7454(3) 0.7589(3) 0.83456(14) 0.0325(6) Uani 1 1 d . . .
N2 N 1.0271(3) 0.5899(3) 0.78381(14) 0.0286(5) Uani 1 1 d . . .
N3 N 0.9805(3) 0.3453(3) 0.72891(15) 0.0310(6) Uani 1 1 d . . .
N4 N 1.0059(3) -0.0760(3) 0.71014(16) 0.0376(7) Uani 1 1 d . . .
N5 N 1.3017(4) 0.0782(4) 0.57418(17) 0.0474(8) Uani 1 1 d . . .
N6 N 1.4632(4) 0.1599(4) 0.7442(2) 0.0572(10) Uani 1 1 d . . .
N7 N 1.1759(5) 0.0075(4) 0.87833(19) 0.0577(9) Uani 1 1 d . . .
N8 N 0.5207(3) 0.7666(3) 0.72847(16) 0.0339(6) Uani 1 1 d . . .
N9 N 0.7452(3) 0.3524(3) 0.58799(15) 0.0354(6) Uani 1 1 d . . .
N10 N 0.4569(4) 0.5489(4) 0.61682(18) 0.0452(8) Uani 1 1 d . . .
C1 C 0.6058(4) 0.8371(4) 0.86141(19) 0.0428(8) Uani 1 1 d . . .
H1C H 0.5227 0.8278 0.8472 0.051 Uiso 1 1 calc R . .
C2 C 0.5784(6) 0.9309(4) 0.9090(2) 0.0526(10) Uani 1 1 d . . .
H2C H 0.4792 0.9852 0.9255 0.063 Uiso 1 1 calc R . .
C3 C 0.7019(7) 0.9417(5) 0.9313(3) 0.0613(13) Uani 1 1 d . . .
H3C H 0.6876 1.0028 0.9639 0.074 Uiso 1 1 calc R . .
C4 C 0.8464(6) 0.8615(5) 0.9051(2) 0.0561(12) Uani 1 1 d . . .
H4C H 0.9307 0.8682 0.9197 0.067 Uiso 1 1 calc R . .
C5 C 0.8664(4) 0.7702(4) 0.85661(17) 0.0341(7) Uani 1 1 d . . .
C6 C 1.0205(4) 0.6781(4) 0.82835(18) 0.0332(7) Uani 1 1 d . . .
C7 C 1.1532(5) 0.6817(5) 0.8476(2) 0.0493(10) Uani 1 1 d . . .
H7A H 1.1462 0.7438 0.8784 0.059 Uiso 1 1 calc R . .
C8 C 1.2950(5) 0.5923(5) 0.8205(3) 0.0533(11) Uani 1 1 d . . .
H8A H 1.3843 0.5933 0.8328 0.064 Uiso 1 1 calc R . .
C9 C 1.3015(4) 0.5026(5) 0.7753(2) 0.0463(9) Uani 1 1 d . . .
H9B H 1.3953 0.4413 0.7565 0.056 Uiso 1 1 calc R . .
C10 C 1.1661(4) 0.5043(4) 0.75768(19) 0.0366(7) Uani 1 1 d . . .
H10B H 1.1715 0.4437 0.7264 0.044 Uiso 1 1 calc R . .
C11 C 1.0725(3) 0.2309(3) 0.72673(16) 0.0264(6) Uani 1 1 d . . .
C12 C 1.0935(3) -0.0322(3) 0.71515(16) 0.0279(6) Uani 1 1 d . . .
C13 C 1.2713(4) 0.0684(3) 0.63098(18) 0.0323(7) Uani 1 1 d . . .
C14 C 1.3745(4) 0.1199(4) 0.7373(2) 0.0340(7) Uani 1 1 d . . .
C15 C 1.2002(4) 0.0212(4) 0.82081(18) 0.0350(7) Uani 1 1 d . . .
C16 C 0.4062(3) 0.8685(3) 0.72610(16) 0.0276(6) Uani 1 1 d . . .
C17 C 0.8879(4) 0.2515(4) 0.58052(19) 0.0396(8) Uani 1 1 d . . .
H17A H 0.9691 0.2737 0.5849 0.048 Uiso 1 1 calc R . .
C18 C 0.9214(5) 0.1166(4) 0.5667(2) 0.0435(9) Uani 1 1 d . . .
H18A H 1.0224 0.0495 0.5617 0.052 Uiso 1 1 calc R . .
C19 C 0.8012(5) 0.0837(4) 0.5604(2) 0.0495(10) Uani 1 1 d . . .
H19A H 0.8199 -0.0065 0.5510 0.059 Uiso 1 1 calc R . .
C20 C 0.6533(5) 0.1854(4) 0.5682(2) 0.0461(9) Uani 1 1 d . . .
H20A H 0.5710 0.1642 0.5648 0.055 Uiso 1 1 calc R . .
C21 C 0.6278(4) 0.3207(4) 0.58126(17) 0.0342(7) Uani 1 1 d . . .
C22 C 0.4701(4) 0.4369(4) 0.58759(18) 0.0357(7) Uani 1 1 d . . .
C23 C 0.3448(5) 0.4288(5) 0.5645(3) 0.0532(11) Uani 1 1 d . . .
H23A H 0.3558 0.3483 0.5458 0.064 Uiso 1 1 calc R . .
C24 C 0.2018(5) 0.5434(6) 0.5698(3) 0.0591(12) Uani 1 1 d . . .
H24A H 0.1157 0.5399 0.5552 0.071 Uiso 1 1 calc R . .
C25 C 0.1893(5) 0.6604(5) 0.5965(2) 0.0522(10) Uani 1 1 d . . .
H25A H 0.0957 0.7394 0.5989 0.063 Uiso 1 1 calc R . .
C26 C 0.3186(5) 0.6592(5) 0.6197(2) 0.0537(11) Uani 1 1 d . . .
H26A H 0.3095 0.7389 0.6385 0.064 Uiso 1 1 calc R . .
O1S O 0.7301(3) 0.1825(3) 0.75782(17) 0.0449(7) Uani 1 1 d . . .
H1X H 0.664(6) 0.168(5) 0.753(3) 0.054 Uiso 1 1 d . . .
H1Y H 0.8028(3) 0.1041(3) 0.74806(15) 0.054 Uiso 1 1 d . . .
O2S O 0.6409(3) 0.8486(3) 0.56431(15) 0.0491(7) Uani 1 1 d R . .
H2X H 0.5412 0.9116 0.5651 0.059 Uiso 1 1 d R . .
H2Y H 0.6544 0.8706 0.5164 0.059 Uiso 1 1 d R . .
O3X O 0.8267(14) 0.2040(8) 0.8797(3) 0.066(3) Uani 0.72(2) 1 d P A 1
O3Y O 0.725(3) 0.2586(18) 0.8865(7) 0.048(5) Uani 0.28(2) 1 d P A 2
O4S O 0.9260(14) 0.0962(13) 0.9867(6) 0.117(4) Uani 0.50 1 d P . .
O5S O 0.7238(17) 0.2223(13) 0.0210(6) 0.134(5) Uani 0.50 1 d P . .
N1S N 0.8068(5) 0.5348(4) -0.01889(18) 0.0581(10) Uani 1 1 d . . .
C1S C 0.6632(7) 0.6036(6) 0.0050(3) 0.0688(14) Uani 1 1 d . . .
H1X H 0.5858 0.5968 -0.0160 0.083 Uiso 1 1 calc R . .
C2S C 0.6225(8) 0.6844(6) 0.0591(3) 0.0716(15) Uani 1 1 d . . .
H2X H 0.5206 0.7286 0.0748 0.086 Uiso 1 1 calc R . .
C3S C 0.7347(8) 0.6983(5) 0.0891(2) 0.0686(15) Uani 1 1 d . . .
H3X H 0.7099 0.7555 0.1245 0.082 Uiso 1 1 calc R . .
C4S C 0.8853(7) 0.6263(5) 0.0663(2) 0.0608(13) Uani 1 1 d . . .
H4X H 0.9633 0.6339 0.0865 0.073 Uiso 1 1 calc R . .
C5S C 0.9199(6) 0.5420(4) 0.01269(19) 0.0518(11) Uani 1 1 d . . .

loop_
_atom_site_aniso_label
_atom_site_aniso_U_11
_atom_site_aniso_U_22
_atom_site_aniso_U_33
_atom_site_aniso_U_23
_atom_site_aniso_U_13
_atom_site_aniso_U_12
Tb1 0.01502(8) 0.01731(8) 0.02757(9) -0.00603(5) -0.00153(5) -0.00412(6)
Co1 0.01441(18) 0.01820(19) 0.0343(2) -0.00760(15) -0.00105(15) -0.00308(15)
O1 0.0434(14) 0.0358(13) 0.0492(15) 0.0096(11) -0.0176(11) -0.0260(12)
O2 0.0409(13) 0.0292(12) 0.0338(12) -0.0046(9) -0.0026(10) -0.0154(10)
O3 0.0230(10) 0.0279(11) 0.0410(12) -0.0070(9) -0.0041(9) -0.0111(9)
O4 0.0710(19) 0.0422(14) 0.0306(12) -0.0021(10) -0.0072(12) -0.0348(14)
N1 0.0329(14) 0.0268(13) 0.0336(14) -0.0091(11) -0.0052(11) -0.0067(11)
N2 0.0255(13) 0.0299(13) 0.0324(13) -0.0017(11) -0.0044(10) -0.0134(11)
N3 0.0221(12) 0.0238(13) 0.0431(15) -0.0090(11) -0.0030(11) -0.0045(11)
N4 0.0318(15) 0.0359(15) 0.0502(18) -0.0040(13) -0.0065(13) -0.0184(13)
N5 0.0408(18) 0.056(2) 0.0411(18) -0.0047(15) 0.0026(14) -0.0175(16)
N6 0.0365(18) 0.057(2) 0.088(3) -0.022(2) -0.0058(18) -0.0250(17)
N7 0.065(2) 0.062(2) 0.043(2) -0.0108(17) -0.0007(17) -0.024(2)
N8 0.0216(13) 0.0268(14) 0.0501(17) -0.0148(12) -0.0029(11) -0.0044(11)
N9 0.0334(15) 0.0360(15) 0.0354(15) -0.0115(12) -0.0035(12) -0.0114(13)
N10 0.0327(16) 0.0413(17) 0.057(2) -0.0188(15) -0.0063(14) -0.0075(14)
C1 0.0392(19) 0.041(2) 0.0385(19) -0.0142(16) -0.0027(15) -0.0057(16)
C2 0.059(3) 0.039(2) 0.047(2) -0.0188(18) 0.0085(19) -0.0080(19)
C3 0.085(4) 0.052(3) 0.055(3) -0.033(2) 0.010(2) -0.033(3)
C4 0.073(3) 0.060(3) 0.054(3) -0.026(2) 0.002(2) -0.042(3)
C5 0.0434(19) 0.0296(16) 0.0333(16) -0.0054(13) -0.0042(14) -0.0182(15)
C6 0.0368(17) 0.0312(16) 0.0375(17) 0.0006(13) -0.0098(14) -0.0192(14)
C7 0.053(2) 0.050(2) 0.060(3) -0.0049(19) -0.017(2) -0.033(2)
C8 0.036(2) 0.060(3) 0.075(3) 0.009(2) -0.0176(19) -0.032(2)
C9 0.0274(17) 0.052(2) 0.062(3) 0.0008(19) -0.0022(16) -0.0214(17)
C10 0.0258(16) 0.0377(18) 0.047(2) -0.0025(15) 0.0014(14) -0.0152(14)
C11 0.0194(13) 0.0249(15) 0.0343(15) -0.0070(12) -0.0003(11) -0.0080(12)
C12 0.0207(14) 0.0229(14) 0.0352(16) -0.0055(12) -0.0016(11) -0.0041(12)
C13 0.0206(14) 0.0273(15) 0.0452(19) -0.0063(13) -0.0008(12) -0.0063(12)
C14 0.0218(15) 0.0283(16) 0.051(2) -0.0119(14) 0.0000(13) -0.0085(13)
C15 0.0292(16) 0.0298(16) 0.0427(19) -0.0083(14) -0.0032(13) -0.0082(14)
C16 0.0210(14) 0.0227(14) 0.0371(16) -0.0080(12) -0.0032(11) -0.0060(12)
C17 0.0324(17) 0.045(2) 0.0401(19) -0.0119(16) -0.0041(14) -0.0126(16)
C18 0.040(2) 0.040(2) 0.0410(19) -0.0115(16) -0.0037(15) -0.0063(16)
C19 0.057(3) 0.0330(19) 0.056(2) -0.0129(17) -0.0025(19) -0.0147(18)
C20 0.046(2) 0.043(2) 0.057(2) -0.0139(18) -0.0020(18) -0.0235(18)
C21 0.0345(17) 0.0352(17) 0.0335(16) -0.0087(13) -0.0021(13) -0.0141(14)
C22 0.0347(17) 0.0373(18) 0.0350(17) -0.0043(14) -0.0021(13) -0.0149(15)
C23 0.044(2) 0.055(3) 0.065(3) -0.013(2) -0.013(2) -0.021(2)
C24 0.034(2) 0.077(3) 0.065(3) -0.007(2) -0.0127(19) -0.021(2)
C25 0.0313(19) 0.061(3) 0.047(2) -0.0063(19) -0.0045(16) -0.0029(18)
C26 0.039(2) 0.049(2) 0.063(3) -0.021(2) -0.0078(19) -0.0050(18)
O1S 0.0273(13) 0.0358(14) 0.074(2) -0.0085(13) -0.0034(12) -0.0147(11)
O2S 0.0422(15) 0.0479(16) 0.0446(15) 0.0077(12) -0.0035(12) -0.0102(13)
O3X 0.082(7) 0.058(4) 0.066(3) -0.005(2) 0.005(3) -0.039(5)
O3Y 0.050(12) 0.046(8) 0.058(7) -0.001(5) -0.006(6) -0.029(8)
O4S 0.117(9) 0.138(9) 0.110(8) -0.018(7) -0.023(7) -0.062(8)
O5S 0.194(14) 0.128(10) 0.082(7) -0.008(6) -0.013(7) -0.070(10)
N1S 0.088(3) 0.058(2) 0.0351(17) -0.0072(16) -0.0058(18) -0.036(2)
C1S 0.092(4) 0.071(3) 0.050(3) -0.005(2) -0.007(3) -0.040(3)
C2S 0.093(4) 0.062(3) 0.048(3) -0.003(2) 0.005(3) -0.024(3)
C3S 0.108(5) 0.045(2) 0.040(2) -0.0074(19) -0.007(3) -0.019(3)
C4S 0.095(4) 0.044(2) 0.041(2) -0.0074(19) -0.017(2) -0.024(3)
C5S 0.092(3) 0.038(2) 0.0296(18) -0.0017(15) -0.0110(19) -0.030(2)

loop_
_atom_type_symbol
_atom_type_description
_atom_type_scat_dispersion_real
_atom_type_scat_dispersion_imag
_atom_type_scat_source
C C 0.0033 0.0016 'International Tables Vol C Tables 4.2.6.8 and 6.1.1.4'
H H 0.0000 0.0000 'International Tables Vol C Tables 4.2.6.8 and 6.1.1.4'
N N 0.0061 0.0033 'International Tables Vol C Tables 4.2.6.8 and 6.1.1.4'
O O 0.0106 0.0060 'International Tables Vol C Tables 4.2.6.8 and 6.1.1.4'
Co Co 0.3494 0.9721 'International Tables Vol C Tables 4.2.6.8 and 6.1.1.4'
Tb Tb -0.1723 4.1537 'International Tables Vol C Tables 4.2.6.8 and 6.1.1.4'

loop_
_geom_angle_atom_site_label_1
_geom_angle_atom_site_label_2
_geom_angle_atom_site_label_3
_geom_angle
_geom_angle_site_symmetry_1
_geom_angle_site_symmetry_3
O4 Tb1 O3 74.14(9) . .
O4 Tb1 O2 144.85(8) . .
O3 Tb1 O2 74.00(8) . .
O4 Tb1 O1 144.20(9) . .
O3 Tb1 O1 136.38(8) . .
O2 Tb1 O1 70.95(8) . .
O4 Tb1 N8 101.72(11) . .
O3 Tb1 N8 72.96(9) . .
O2 Tb1 N8 82.69(9) . .
O1 Tb1 N8 77.56(9) . .
O4 Tb1 N3 79.72(10) . .
O3 Tb1 N3 74.54(8) . .
O2 Tb1 N3 77.85(9) . .
O1 Tb1 N3 121.03(9) . .
N8 Tb1 N3 145.61(9) . .
O4 Tb1 N2 85.65(9) . .
O3 Tb1 N2 148.07(8) . .
O2 Tb1 N2 115.21(9) . .
O1 Tb1 N2 72.58(8) . .
N8 Tb1 N2 136.56(9) . .
N3 Tb1 N2 77.75(9) . .
O4 Tb1 N1 69.99(9) . .
O3 Tb1 N1 127.35(9) . .
O2 Tb1 N1 143.69(9) . .
O1 Tb1 N1 74.98(9) . .
N8 Tb1 N1 78.05(9) . .
N3 Tb1 N1 132.26(9) . .
N2 Tb1 N1 64.29(9) . .
C16 Co1 C14 85.80(14) 1_645 .
C16 Co1 C15 91.21(14) 1_645 .
C14 Co1 C15 90.87(16) . .
C16 Co1 C11 174.74(13) 1_645 .
C14 Co1 C11 88.94(14) . .
C15 Co1 C11 88.82(14) . .
C16 Co1 C13 88.01(14) 1_645 .
C14 Co1 C13 88.34(15) . .
C15 Co1 C13 178.93(14) . .
C11 Co1 C13 91.89(14) . .
C16 Co1 C12 93.50(13) 1_645 .
C14 Co1 C12 179.13(16) . .
C15 Co1 C12 88.62(14) . .
C11 Co1 C12 91.76(13) . .
C13 Co1 C12 92.16(14) . .
Tb1 O1 H1A 135.2 . .
Tb1 O1 H1B 114.0 . .
H1A O1 H1B 109.3 . .
Tb1 O2 H2A 117.7 . .
Tb1 O2 H2B 116.5 . .
H2A O2 H2B 101.8 . .
Tb1 O3 H3A 110.8 . .
Tb1 O3 H3B 124.8 . .
H3A O3 H3B 108.6 . .
Tb1 O4 H4A 123.0 . .
Tb1 O4 H4B 123.6 . .
H4A O4 H4B 110.2 . .
C1 N1 C5 117.9(3) . .
C1 N1 Tb1 122.1(2) . .
C5 N1 Tb1 120.0(2) . .
C6 N2 C10 118.0(3) . .
C6 N2 Tb1 121.6(2) . .
C10 N2 Tb1 120.3(2) . .
C11 N3 Tb1 174.9(3) . .
C16 N8 Tb1 165.1(2) . .
C17 N9 C21 118.3(3) . .
C22 N10 C26 117.9(3) . .
N1 C1 C2 123.6(4) . .
N1 C1 H1C 118.2 . .
C2 C1 H1C 118.2 . .
C3 C2 C1 118.1(4) . .
C3 C2 H2C 120.9 . .
C1 C2 H2C 120.9 . .
C4 C3 C2 119.4(4) . .
C4 C3 H3C 120.3 . .
C2 C3 H3C 120.3 . .
C3 C4 C5 119.8(4) . .
C3 C4 H4C 120.1 . .
C5 C4 H4C 120.1 . .
N1 C5 C4 121.1(4) . .
N1 C5 C6 117.0(3) . .
C4 C5 C6 121.8(4) . .
N2 C6 C7 121.4(3) . .
N2 C6 C5 116.9(3) . .
C7 C6 C5 121.6(3) . .
C8 C7 C6 119.6(4) . .
C8 C7 H7A 120.2 . .
C6 C7 H7A 120.2 . .
C9 C8 C7 118.8(3) . .
C9 C8 H8A 120.6 . .
C7 C8 H8A 120.6 . .
C8 C9 C10 119.1(4) . .
C8 C9 H9B 120.5 . .
C10 C9 H9B 120.5 . .
N2 C10 C9 123.0(4) . .
N2 C10 H10B 118.5 . .
C9 C10 H10B 118.5 . .
N3 C11 Co1 176.1(3) . .
N4 C12 Co1 177.8(3) . .
N5 C13 Co1 176.5(3) . .
N6 C14 Co1 177.6(3) . .
N7 C15 Co1 178.3(3) . .
N8 C16 Co1 172.9(3) . 1_465
N9 C17 C18 123.6(4) . .
N9 C17 H17A 118.2 . .
C18 C17 H17A 118.2 . .
C17 C18 C19 118.1(4) . .
C17 C18 H18A 120.9 . .
C19 C18 H18A 120.9 . .
C20 C19 C18 119.4(4) . .
C20 C19 H19A 120.3 . .
C18 C19 H19A 120.3 . .
C19 C20 C21 119.4(4) . .
C19 C20 H20A 120.3 . .
C21 C20 H20A 120.3 . .
N9 C21 C20 121.2(3) . .
N9 C21 C22 116.9(3) . .
C20 C21 C22 121.9(3) . .
N10 C22 C23 122.0(4) . .
N10 C22 C21 116.2(3) . .
C23 C22 C21 121.9(3) . .
C22 C23 C24 118.8(4) . .
C22 C23 H23A 120.6 . .
C24 C23 H23A 120.6 . .
C25 C24 C23 119.3(4) . .
C25 C24 H24A 120.3 . .
C23 C24 H24A 120.3 . .
C24 C25 C26 118.4(4) . .
C24 C25 H25A 120.8 . .
C26 C25 H25A 120.8 . .
N10 C26 C25 123.5(4) . .
N10 C26 H26A 118.3 . .
C25 C26 H26A 118.3 . .
H1X O1S H1Y 99(4) . .
H2X O2S H2Y 91.8 . .
C1S N1S C5S 118.1(4) . .
N1S C1S C2S 123.7(6) . .
N1S C1S H1X 118.1 . .
C2S C1S H1X 118.1 . .
C3S C2S C1S 118.7(6) . .
C3S C2S H2X 120.7 . .
C1S C2S H2X 120.7 . .
C2S C3S C4S 119.1(5) . .
C2S C3S H3X 120.5 . .
C4S C3S H3X 120.5 . .
C3S C4S C5S 119.6(5) . .
C3S C4S H4X 120.2 . .
C5S C4S H4X 120.2 . .
N1S C5S C4S 120.7(5) . .
N1S C5S C5S 117.1(4) . 2_765
C4S C5S C5S 122.2(5) . 2_765

loop_
_geom_bond_atom_site_label_1
_geom_bond_atom_site_label_2
_geom_bond_distance
_geom_bond_site_symmetry_2
Tb1 O4 2.348(3) .
Tb1 O3 2.370(2) .
Tb1 O2 2.392(2) .
Tb1 O1 2.420(2) .
Tb1 N8 2.465(3) .
Tb1 N3 2.493(3) .
Tb1 N2 2.524(3) .
Tb1 N1 2.558(3) .
Co1 C16 1.890(3) 1_645
Co1 C14 1.896(3) .
Co1 C15 1.903(4) .
Co1 C11 1.904(3) .
Co1 C13 1.905(4) .
Co1 C12 1.911(3) .
O1 H1A 0.8535 .
O1 H1B 0.8478 .
O2 H2A 0.8818 .
O2 H2B 0.8087 .
O3 H3A 0.8348 .
O3 H3B 0.8557 .
O4 H4A 0.7239 .
O4 H4B 0.8656 .
N1 C1 1.338(5) .
N1 C5 1.353(4) .
N2 C6 1.343(4) .
N2 C10 1.348(4) .
N3 C11 1.151(4) .
N4 C12 1.151(4) .
N5 C13 1.150(5) .
N6 C14 1.138(5) .
N7 C15 1.157(5) .
N8 C16 1.163(4) .
N9 C17 1.337(5) .
N9 C21 1.345(5) .
N10 C22 1.335(5) .
N10 C26 1.342(5) .
C1 C2 1.380(5) .
C1 H1C 0.9300 .
C2 C3 1.375(7) .
C2 H2C 0.9300 .
C3 C4 1.372(7) .
C3 H3C 0.9300 .
C4 C5 1.389(5) .
C4 H4C 0.9300 .
C5 C6 1.482(5) .
C6 C7 1.399(5) .
C7 C8 1.386(7) .
C7 H7A 0.9300 .
C8 C9 1.364(6) .
C8 H8A 0.9300 .
C9 C10 1.386(5) .
C9 H9B 0.9300 .
C10 H10B 0.9300 .
C16 Co1 1.890(3) 1_465
C17 C18 1.376(5) .
C17 H17A 0.9300 .
C18 C19 1.376(6) .
C18 H18A 0.9300 .
C19 C20 1.375(6) .
C19 H19A 0.9300 .
C20 C21 1.395(5) .
C20 H20A 0.9300 .
C21 C22 1.492(5) .
C22 C23 1.384(5) .
C23 C24 1.393(6) .
C23 H23A 0.9300 .
C24 C25 1.359(7) .
C24 H24A 0.9300 .
C25 C26 1.376(6) .
C25 H25A 0.9300 .
C26 H26A 0.9300 .
O1S H1X 0.75(5) .
O1S H1Y 0.851(4) .
O2S H2X 0.9041 .
O2S H2Y 0.9705 .
N1S C1S 1.328(7) .
N1S C5S 1.355(6) .
C1S C2S 1.377(7) .
C1S H1X 0.9300 .
C2S C3S 1.365(9) .
C2S H2X 0.9300 .
C3S C4S 1.379(8) .
C3S H3X 0.9300 .
C4S C5S 1.397(6) .
C4S H4X 0.9300 .
C5S C5S 1.486(10) 2_765

loop_
_geom_hbond_atom_site_label_D
_geom_hbond_atom_site_label_H
_geom_hbond_atom_site_label_A
_geom_hbond_distance_DH
_geom_hbond_distance_HA
_geom_hbond_distance_DA
_geom_hbond_angle_DHA
_geom_hbond_site_symmetry_A
O1 H1B O2S 0.85 2.16 2.959(4) 157.1 .
O2 H2A O2S 0.88 1.91 2.768(4) 162.9 .
O2 H2B N9 0.81 2.01 2.801(4) 164.7 .
O3 H3A N10 0.83 2.06 2.882(4) 169.5 .
O3 H3B O1S 0.86 1.89 2.729(4) 164.7 .
O4 H4A O3Y 0.72 1.88 2.585(11) 163.2 .
O4 H4A O3X 0.72 2.04 2.749(6) 166.4 .
O1S H1Y N4 0.851(4) 2.204(4) 3.045(4) 169.8(4) .
O1 H1A N4 0.85 2.01 2.849(4) 168.4 1_565
O4 H4B N1S 0.87 1.96 2.813(4) 167.2 1_556
O1S H1X N6 0.75(5) 2.01(5) 2.748(4) 170(5) 1_455
O2S H2X N5 0.90 2.23 3.128(5) 174.2 1_465
O2S H2Y N5 0.97 1.89 2.857(5) 172.8 2_766

loop_
_geom_torsion_atom_site_label_1
_geom_torsion_atom_site_label_2
_geom_torsion_atom_site_label_3
_geom_torsion_atom_site_label_4
_geom_torsion
_geom_torsion_site_symmetry_1
_geom_torsion_site_symmetry_4
O4 Tb1 N1 C1 -82.0(3) . .
O3 Tb1 N1 C1 -32.0(3) . .
O2 Tb1 N1 C1 84.9(3) . .
O1 Tb1 N1 C1 105.5(3) . .
N8 Tb1 N1 C1 25.4(3) . .
N3 Tb1 N1 C1 -136.0(3) . .
N2 Tb1 N1 C1 -176.9(3) . .
O4 Tb1 N1 C5 98.1(3) . .
O3 Tb1 N1 C5 148.0(2) . .
O2 Tb1 N1 C5 -95.1(3) . .
O1 Tb1 N1 C5 -74.4(3) . .
N8 Tb1 N1 C5 -154.6(3) . .
N3 Tb1 N1 C5 44.1(3) . .
N2 Tb1 N1 C5 3.2(2) . .
O4 Tb1 N2 C6 -73.6(3) . .
O3 Tb1 N2 C6 -123.7(3) . .
O2 Tb1 N2 C6 135.9(2) . .
O1 Tb1 N2 C6 77.7(3) . .
N8 Tb1 N2 C6 28.9(3) . .
N3 Tb1 N2 C6 -154.0(3) . .
N1 Tb1 N2 C6 -3.7(2) . .
O4 Tb1 N2 C10 110.0(3) . .
O3 Tb1 N2 C10 59.9(3) . .
O2 Tb1 N2 C10 -40.5(3) . .
O1 Tb1 N2 C10 -98.8(3) . .
N8 Tb1 N2 C10 -147.5(2) . .
N3 Tb1 N2 C10 29.6(3) . .
N1 Tb1 N2 C10 179.9(3) . .
O4 Tb1 N3 C11 -38(3) . .
O3 Tb1 N3 C11 -114(3) . .
O2 Tb1 N3 C11 169(3) . .
O1 Tb1 N3 C11 111(3) . .
N8 Tb1 N3 C11 -134(3) . .
N2 Tb1 N3 C11 50(3) . .
N1 Tb1 N3 C11 13(3) . .
O4 Tb1 N8 C16 96.3(11) . .
O3 Tb1 N8 C16 165.5(11) . .
O2 Tb1 N8 C16 -119.1(11) . .
O1 Tb1 N8 C16 -47.1(11) . .
N3 Tb1 N8 C16 -174.8(10) . .
N2 Tb1 N8 C16 0.2(12) . .
N1 Tb1 N8 C16 29.9(11) . .
C5 N1 C1 C2 1.6(6) . .
Tb1 N1 C1 C2 -178.3(3) . .
N1 C1 C2 C3 -1.8(7) . .
C1 C2 C3 C4 1.0(8) . .
C2 C3 C4 C5 -0.2(8) . .
C1 N1 C5 C4 -0.7(6) . .
Tb1 N1 C5 C4 179.2(3) . .
C1 N1 C5 C6 177.4(3) . .
Tb1 N1 C5 C6 -2.6(4) . .
C3 C4 C5 N1 0.1(7) . .
C3 C4 C5 C6 -178.0(4) . .
C10 N2 C6 C7 -0.2(5) . .
Tb1 N2 C6 C7 -176.7(3) . .
C10 N2 C6 C5 -179.6(3) . .
Tb1 N2 C6 C5 3.9(4) . .
N1 C5 C6 N2 -0.8(5) . .
C4 C5 C6 N2 177.4(4) . .
N1 C5 C6 C7 179.8(4) . .
C4 C5 C6 C7 -2.0(6) . .
N2 C6 C7 C8 -0.2(6) . .
C5 C6 C7 C8 179.2(4) . .
C6 C7 C8 C9 0.1(7) . .
C7 C8 C9 C10 0.3(7) . .
C6 N2 C10 C9 0.7(5) . .
Tb1 N2 C10 C9 177.2(3) . .
C8 C9 C10 N2 -0.7(6) . .
Tb1 N3 C11 Co1 -46(7) . .
C16 Co1 C11 N3 -17(6) 1_645 .
C14 Co1 C11 N3 -18(5) . .
C15 Co1 C11 N3 73(5) . .
C13 Co1 C11 N3 -106(5) . .
C12 Co1 C11 N3 162(5) . .
C16 Co1 C12 N4 140(9) 1_645 .
C14 Co1 C12 N4 103(12) . .
C15 Co1 C12 N4 48(9) . .
C11 Co1 C12 N4 -40(9) . .
C13 Co1 C12 N4 -132(9) . .
C16 Co1 C13 N5 -30(5) 1_645 .
C14 Co1 C13 N5 55(5) . .
C15 Co1 C13 N5 13(12) . .
C11 Co1 C13 N5 144(5) . .
C12 Co1 C13 N5 -124(5) . .
C16 Co1 C14 N6 1(9) 1_645 .
C15 Co1 C14 N6 92(9) . .
C11 Co1 C14 N6 -179(100) . .
C13 Co1 C14 N6 -87(9) . .
C12 Co1 C14 N6 38(16) . .
C16 Co1 C15 N7 -131(11) 1_645 .
C14 Co1 C15 N7 143(11) . .
C11 Co1 C15 N7 54(11) . .
C13 Co1 C15 N7 -175(60) . .
C12 Co1 C15 N7 -38(11) . .
Tb1 N8 C16 Co1 2(4) . 1_465
C21 N9 C17 C18 -0.4(6) . .
N9 C17 C18 C19 -0.2(6) . .
C17 C18 C19 C20 -0.1(6) . .
C18 C19 C20 C21 1.0(7) . .
C17 N9 C21 C20 1.3(5) . .
C17 N9 C21 C22 -178.0(3) . .
C19 C20 C21 N9 -1.6(6) . .
C19 C20 C21 C22 177.6(4) . .
C26 N10 C22 C23 -4.0(6) . .
C26 N10 C22 C21 176.0(4) . .
N9 C21 C22 N10 -17.5(5) . .
C20 C21 C22 N10 163.2(4) . .
N9 C21 C22 C23 162.6(4) . .
C20 C21 C22 C23 -16.7(6) . .
N10 C22 C23 C24 2.4(7) . .
C21 C22 C23 C24 -177.6(4) . .
C22 C23 C24 C25 0.9(8) . .
C23 C24 C25 C26 -2.4(8) . .
C22 N10 C26 C25 2.4(7) . .
C24 C25 C26 N10 0.8(8) . .
C5S N1S C1S C2S 1.5(8) . .
N1S C1S C2S C3S 1.8(9) . .
C1S C2S C3S C4S -2.8(8) . .
C2S C3S C4S C5S 0.6(7) . .
C1S N1S C5S C4S -3.7(7) . .
C1S N1S C5S C5S 176.8(5) . 2_765
C3S C4S C5S N1S 2.7(7) . .
C3S C4S C5S C5S -177.9(5) . 2_765
